data_7026014
loop_
_publ_author_name
'Liu, Ruiting'
'Li, Xiaoqing'
'Zhang, Houcai'
'Weng, Linhong'
'Zhou, Xigeng'

_publ_section_title
;
 Synthesis and controlled hydrolysis of organolanthanide complexes with
 mono- and dianionic benzimidazole-2-thiolate ligands.
;
_journal_issue 45
_journal_name_full 'Dalton transactions (Cambridge, England : 2003)'
_journal_page_first 11053
_journal_page_last 11059
_journal_paper_doi 10.1039/c0dt00129e
_journal_volume 39
_journal_year 2010
_chemical_formula_sum 'C35 H40 N2 O2 S Y2'
_chemical_formula_weight 730.57
_chemical_name_systematic
;
?
;
_space_group_IT_number 19
_symmetry_cell_setting orthorhombic
_symmetry_space_group_name_Hall 'P 2ac 2ab'
_symmetry_space_group_name_H-M 'P 21 21 21'
_atom_sites_solution_hydrogens geom
_atom_sites_solution_primary direct
_atom_sites_solution_secondary difmap
_audit_creation_method SHELXL-97
_cell_angle_alpha 90.00
_cell_angle_beta 90.00
_cell_angle_gamma 90.00
_cell_formula_units_Z 4
_cell_length_a 9.356(3)
_cell_length_b 17.880(6)
_cell_length_c 19.923(7)
_cell_measurement_reflns_used 872
_cell_measurement_temperature 293(2)
_cell_measurement_theta_max 21.505
_cell_measurement_theta_min 2.661
_cell_volume 3332.8(19)
_computing_cell_refinement 'Bruker SMART'
_computing_data_collection 'Bruker SMART'
_computing_data_reduction 'Bruker SHELXTL'
_computing_molecular_graphics 'Bruker SHELXTL'
_computing_publication_material 'Bruker SHELXTL'
_computing_structure_refinement 'SHELXL-97 (Sheldrick, 1997)'
_computing_structure_solution 'SHELXS-97 (Sheldrick, 1990)'
_diffrn_ambient_temperature 293(2)
_diffrn_measured_fraction_theta_full 0.995
_diffrn_measured_fraction_theta_max 0.995
_diffrn_measurement_device_type 'CCD area detector'
_diffrn_measurement_method 'phi and omega scans'
_diffrn_radiation_monochromator graphite
_diffrn_radiation_source 'fine-focus sealed tube'
_diffrn_radiation_type MoK\a
_diffrn_radiation_wavelength 0.71073
_diffrn_reflns_av_R_equivalents 0.0560
_diffrn_reflns_av_sigmaI/netI 0.1050
_diffrn_reflns_limit_h_max 11
_diffrn_reflns_limit_h_min -11
_diffrn_reflns_limit_k_max 21
_diffrn_reflns_limit_k_min -22
_diffrn_reflns_limit_l_max 24
_diffrn_reflns_limit_l_min -19
_diffrn_reflns_number 15358
_diffrn_reflns_theta_full 26.01
_diffrn_reflns_theta_max 26.01
_diffrn_reflns_theta_min 1.53
_exptl_absorpt_coefficient_mu 3.560
_exptl_absorpt_correction_T_max 0.7638
_exptl_absorpt_correction_T_min 0.4147
_exptl_absorpt_correction_type multi-scan
_exptl_absorpt_process_details sadabs
_exptl_crystal_colour colorless
_exptl_crystal_density_diffrn 1.456
_exptl_crystal_density_method 'not measured'
_exptl_crystal_description block
_exptl_crystal_F_000 1496
_exptl_crystal_size_max 0.30
_exptl_crystal_size_mid 0.08
_exptl_crystal_size_min 0.08
_refine_diff_density_max 0.612
_refine_diff_density_min -0.319
_refine_diff_density_rms 0.068
_refine_ls_abs_structure_details 'Flack H D (1983), Acta Cryst. A39, 876-881'
_refine_ls_abs_structure_Flack -0.023(8)
_refine_ls_extinction_method none
_refine_ls_goodness_of_fit_ref 0.929
_refine_ls_hydrogen_treatment constr
_refine_ls_matrix_type full
_refine_ls_number_parameters 379
_refine_ls_number_reflns 6504
_refine_ls_number_restraints 20
_refine_ls_restrained_S_all 0.943
_refine_ls_R_factor_all 0.0796
_refine_ls_R_factor_gt 0.0466
_refine_ls_shift/su_max 0.001
_refine_ls_shift/su_mean 0.000
_refine_ls_structure_factor_coef Fsqd
_refine_ls_weighting_details 'calc w=1/[\s^2^(Fo^2^)+(0.0200P)^2^+0.0000P] where P=(Fo^2^+2Fc^2^)/3'
_refine_ls_weighting_scheme calc
_refine_ls_wR_factor_gt 0.0869
_refine_ls_wR_factor_ref 0.0977
_reflns_number_gt 4681
_reflns_number_total 6504
_reflns_threshold_expression >2sigma(I)
_cod_data_source_file c0dt00129e.txt
_cod_data_source_block f70511b
_cod_depositor_comments
;
The following automatic conversions were performed:

'_symmetry_cell_setting' value 'Orthorhombic' changed to
'orthorhombic' according to
/home/saulius/struct/CIF-dictionaries/cif_core.dic dictionary named
'cif_core.dic' version 2.4.2 from 2011-04-26.

Automatic conversion script
Id: cif_fix_values 1891 2012-01-12 08:04:46Z andrius 
;
_cod_original_cell_volume 3333(2)
_cod_original_sg_symbol_H-M P2(1)2(1)2(1)
_cod_database_code 7026014

loop_
_symmetry_equiv_pos_as_xyz
'x, y, z'
'-x+1/2, -y, z+1/2'
'-x, y+1/2, -z+1/2'
'x+1/2, -y+1/2, -z'

loop_
_atom_site_label
_atom_site_type_symbol
_atom_site_fract_x
_atom_site_fract_y
_atom_site_fract_z
_atom_site_U_iso_or_equiv
_atom_site_adp_type
_atom_site_occupancy
_atom_site_symmetry_multiplicity
_atom_site_calc_flag
_atom_site_refinement_flags
Y1 Y 1.07649(6) 0.84469(3) 0.18348(2) 0.04323(15) Uani 1 1 d .
Y2 Y 0.95460(5) 1.07516(3) 0.01113(2) 0.03851(14) Uani 1 1 d .
S1 S 0.99979(15) 0.92098(8) 0.06002(7) 0.0475(4) Uani 1 1 d .
N1 N 1.2157(5) 0.9489(3) 0.1459(2) 0.0488(12) Uani 1 1 d .
N2 N 1.1623(5) 1.0444(3) 0.0757(2) 0.0471(12) Uani 1 1 d .
C1 C 1.3143(14) 0.7831(7) 0.1357(7) 0.113(4) Uani 1 1 d .
H1A H 1.3727 0.8029 0.0990 0.136 Uiso 1 1 calc R
C2 C 1.3377(10) 0.7948(6) 0.2027(9) 0.118(4) Uani 1 1 d .
H2A H 1.4173 0.8229 0.2223 0.141 Uiso 1 1 calc R
C3 C 1.2495(14) 0.7441(7) 0.2364(5) 0.106(4) Uani 1 1 d .
H3A H 1.2558 0.7329 0.2845 0.127 Uiso 1 1 calc R
C4 C 1.1735(11) 0.7053(5) 0.1931(9) 0.111(4) Uani 1 1 d .
H4A H 1.1160 0.6609 0.2033 0.133 Uiso 1 1 calc R
C5 C 1.2137(15) 0.7287(7) 0.1301(5) 0.111(4) Uani 1 1 d .
H5A H 1.1869 0.7039 0.0881 0.133 Uiso 1 1 calc R
C6 C 0.9120(8) 0.8443(4) 0.2911(3) 0.0729(19) Uani 1 1 d .
H6A H 0.8584 0.8010 0.3077 0.088 Uiso 1 1 calc R
C7 C 1.0417(8) 0.8661(4) 0.3136(3) 0.0688(18) Uani 1 1 d .
H7A H 1.0964 0.8411 0.3491 0.083 Uiso 1 1 calc R
C8 C 1.0709(9) 0.9345(4) 0.2882(3) 0.0746(19) Uani 1 1 d .
H8A H 1.1507 0.9662 0.3025 0.090 Uiso 1 1 calc R
C9 C 0.9580(12) 0.9585(4) 0.2500(4) 0.092(3) Uani 1 1 d .
H9A H 0.9439 1.0093 0.2327 0.110 Uiso 1 1 calc R
C10 C 0.8554(8) 0.9014(6) 0.2509(4) 0.091(3) Uani 1 1 d .
H10A H 0.7566 0.9051 0.2348 0.110 Uiso 1 1 calc R
C11 C 0.7798(10) 0.7242(5) 0.1820(4) 0.125(3) Uani 1 1 d DU
H11A H 0.7200 0.7563 0.2094 0.150 Uiso 1 1 calc R
H11B H 0.8366 0.6931 0.2116 0.150 Uiso 1 1 calc R
C12 C 0.6892(11) 0.6766(5) 0.1388(4) 0.125(4) Uani 1 1 d D
H12A H 0.7209 0.6250 0.1404 0.149 Uiso 1 1 calc R
H12B H 0.5901 0.6789 0.1530 0.149 Uiso 1 1 calc R
C13 C 0.7061(11) 0.7075(6) 0.0707(5) 0.133(4) Uani 1 1 d D
H13A H 0.6221 0.7359 0.0580 0.160 Uiso 1 1 calc R
H13B H 0.7201 0.6676 0.0384 0.160 Uiso 1 1 calc R
C14 C 0.8329(10) 0.7564(5) 0.0733(4) 0.114(3) Uani 1 1 d D
H14A H 0.9115 0.7330 0.0495 0.136 Uiso 1 1 calc R
H14B H 0.8118 0.8036 0.0516 0.136 Uiso 1 1 calc R
C15 C 1.1364(6) 0.9734(3) 0.0952(3) 0.0428(13) Uani 1 1 d .
C16 C 1.3023(6) 1.0084(3) 0.1621(3) 0.0488(14) Uani 1 1 d .
C17 C 1.4071(7) 1.0164(4) 0.2117(3) 0.0630(17) Uani 1 1 d .
H17A H 1.4299 0.9771 0.2404 0.076 Uiso 1 1 calc R
C18 C 1.4756(7) 1.0845(4) 0.2165(3) 0.0698(18) Uani 1 1 d .
H18A H 1.5460 1.0911 0.2489 0.084 Uiso 1 1 calc R
C19 C 1.4424(7) 1.1419(4) 0.1751(3) 0.0736(19) Uani 1 1 d .
H19A H 1.4894 1.1873 0.1803 0.088 Uiso 1 1 calc R
C20 C 1.3399(7) 1.1347(4) 0.1249(3) 0.0658(19) Uani 1 1 d .
H20A H 1.3201 1.1741 0.0958 0.079 Uiso 1 1 calc R
C21 C 1.2694(6) 1.0681(3) 0.1195(2) 0.0474(14) Uani 1 1 d .
C22 C 0.8169(9) 1.1331(4) 0.1176(4) 0.075(2) Uani 1 1 d .
H22A H 0.7690 1.1039 0.1526 0.090 Uiso 1 1 calc R
C23 C 0.9544(10) 1.1605(5) 0.1215(4) 0.087(2) Uani 1 1 d .
H23A H 1.0189 1.1549 0.1599 0.104 Uiso 1 1 calc R
C24 C 0.9759(13) 1.2069(5) 0.0678(6) 0.107(3) Uani 1 1 d .
H24A H 1.0573 1.2409 0.0627 0.129 Uiso 1 1 calc R
C25 C 0.8516(14) 1.2108(5) 0.0313(5) 0.110(3) Uani 1 1 d .
H25A H 0.8296 1.2477 -0.0035 0.132 Uiso 1 1 calc R
C26 C 0.7521(9) 1.1623(5) 0.0627(5) 0.090(3) Uani 1 1 d .
H26A H 0.6498 1.1593 0.0525 0.108 Uiso 1 1 calc R
C27 C 1.1592(7) 1.1021(4) -0.0756(3) 0.0656(19) Uani 1 1 d .
H27A H 1.2559 1.1183 -0.0637 0.079 Uiso 1 1 calc R
C28 C 1.0529(10) 1.1484(5) -0.0943(3) 0.082(2) Uani 1 1 d .
H28A H 1.0604 1.2029 -0.0980 0.098 Uiso 1 1 calc R
C29 C 0.9408(10) 1.1056(7) -0.1185(3) 0.101(3) Uani 1 1 d .
H29A H 0.8567 1.1247 -0.1423 0.121 Uiso 1 1 calc R
C30 C 0.9819(9) 1.0293(6) -0.1138(3) 0.084(3) Uani 1 1 d .
H30A H 0.9324 0.9868 -0.1344 0.101 Uiso 1 1 calc R
C31 C 1.1194(7) 1.0287(5) -0.0869(3) 0.070(2) Uani 1 1 d .
H31A H 1.1832 0.9853 -0.0851 0.083 Uiso 1 1 calc R
C32 C 0.6423(7) 0.9805(4) 0.0470(3) 0.082(2) Uani 1 1 d D
H32A H 0.6049 1.0193 0.0761 0.099 Uiso 1 1 calc R
H32B H 0.7011 0.9471 0.0737 0.099 Uiso 1 1 calc R
C33 C 0.5228(8) 0.9382(4) 0.0150(4) 0.094(2) Uani 1 1 d D
H33A H 0.5490 0.8863 0.0077 0.113 Uiso 1 1 calc R
H33B H 0.4373 0.9401 0.0425 0.113 Uiso 1 1 calc R
C34 C 0.5010(9) 0.9774(6) -0.0491(5) 0.134(4) Uani 1 1 d D
H34A H 0.4200 1.0110 -0.0460 0.161 Uiso 1 1 calc R
H34B H 0.4831 0.9417 -0.0848 0.161 Uiso 1 1 calc R
C35 C 0.6341(8) 1.0201(6) -0.0627(4) 0.123(4) Uani 1 1 d D
H35A H 0.6811 1.0005 -0.1024 0.148 Uiso 1 1 calc R
H35B H 0.6118 1.0723 -0.0705 0.148 Uiso 1 1 calc R
O1 O 0.8722(5) 0.7690(2) 0.1408(2) 0.0736(13) Uani 1 1 d DU
O2 O 0.7252(4) 1.0129(2) -0.0060(2) 0.0619(11) Uani 1 1 d D

loop_
_atom_site_aniso_label
_atom_site_aniso_U_11
_atom_site_aniso_U_22
_atom_site_aniso_U_33
_atom_site_aniso_U_23
_atom_site_aniso_U_13
_atom_site_aniso_U_12
Y1 0.0478(3) 0.0446(3) 0.0373(3) 0.0057(3) 0.0022(3) 0.0057(3)
Y2 0.0386(3) 0.0397(3) 0.0372(3) 0.0040(2) 0.0035(2) 0.0039(3)
S1 0.0539(9) 0.0432(7) 0.0455(8) 0.0033(7) -0.0137(6) -0.0035(7)
N1 0.049(3) 0.055(3) 0.043(3) 0.014(2) -0.007(2) -0.005(2)
N2 0.048(3) 0.049(3) 0.045(3) 0.008(2) -0.011(2) -0.006(2)
C1 0.099(8) 0.110(9) 0.131(10) 0.051(8) 0.056(8) 0.045(7)
C2 0.059(6) 0.089(7) 0.205(13) -0.011(9) -0.031(7) 0.034(5)
C3 0.119(9) 0.116(8) 0.083(6) 0.050(7) 0.016(6) 0.069(7)
C4 0.090(7) 0.056(5) 0.186(13) 0.026(7) 0.014(8) 0.014(5)
C5 0.134(10) 0.118(9) 0.081(7) -0.013(7) 0.004(7) 0.081(8)
C6 0.076(5) 0.088(5) 0.055(4) 0.000(4) 0.020(4) -0.009(5)
C7 0.074(5) 0.095(5) 0.037(3) 0.001(4) -0.007(4) 0.007(4)
C8 0.083(5) 0.081(5) 0.059(4) -0.019(4) 0.010(4) -0.003(5)
C9 0.144(9) 0.063(4) 0.069(5) -0.002(4) 0.038(6) 0.039(6)
C10 0.056(5) 0.155(8) 0.064(5) -0.039(6) 0.005(4) 0.028(6)
C11 0.137(7) 0.135(6) 0.102(6) 0.009(6) 0.007(6) -0.064(6)
C12 0.156(10) 0.110(7) 0.108(7) -0.017(6) 0.023(7) -0.066(7)
C13 0.155(10) 0.131(8) 0.114(8) 0.003(7) -0.034(7) -0.076(8)
C14 0.141(9) 0.096(6) 0.104(7) 0.004(6) -0.018(6) -0.051(6)
C15 0.045(3) 0.048(3) 0.036(3) 0.004(3) -0.001(2) 0.005(3)
C16 0.039(3) 0.066(4) 0.041(3) 0.003(3) -0.004(3) -0.008(3)
C17 0.051(4) 0.089(5) 0.049(3) 0.013(3) -0.003(3) -0.013(4)
C18 0.047(4) 0.107(5) 0.055(4) -0.006(4) -0.004(3) -0.019(4)
C19 0.060(4) 0.093(5) 0.068(4) -0.012(4) 0.001(4) -0.034(4)
C20 0.070(4) 0.063(4) 0.065(4) 0.016(4) -0.004(3) -0.022(4)
C21 0.046(3) 0.062(4) 0.034(3) -0.001(3) -0.001(2) -0.006(3)
C22 0.072(5) 0.076(5) 0.077(5) -0.022(4) 0.027(4) 0.008(5)
C23 0.087(6) 0.091(5) 0.081(5) -0.047(5) 0.012(5) 0.001(6)
C24 0.115(9) 0.058(5) 0.148(9) -0.043(6) 0.040(8) -0.006(5)
C25 0.136(10) 0.053(5) 0.141(9) 0.006(5) 0.018(8) 0.049(6)
C26 0.063(5) 0.071(5) 0.136(8) -0.031(6) 0.015(5) 0.024(5)
C27 0.052(4) 0.092(5) 0.053(4) 0.011(4) 0.012(3) -0.011(4)
C28 0.086(6) 0.094(5) 0.065(4) 0.039(4) 0.012(4) 0.007(6)
C29 0.078(6) 0.184(10) 0.041(4) 0.041(5) -0.005(4) 0.006(7)
C30 0.086(6) 0.133(7) 0.035(4) -0.022(4) 0.017(4) -0.033(6)
C31 0.056(5) 0.096(6) 0.056(4) -0.015(4) 0.020(3) 0.002(4)
C32 0.060(5) 0.098(6) 0.088(5) 0.023(5) 0.008(4) -0.019(4)
C33 0.081(5) 0.103(6) 0.098(6) -0.009(5) 0.018(5) -0.038(5)
C34 0.079(7) 0.166(9) 0.157(9) 0.065(8) -0.050(6) -0.037(6)
C35 0.075(6) 0.198(10) 0.096(6) 0.060(7) -0.044(5) -0.052(7)
O1 0.088(3) 0.069(3) 0.064(3) 0.002(2) 0.009(3) -0.029(3)
O2 0.038(2) 0.082(3) 0.065(3) 0.020(2) -0.009(2) -0.005(2)

loop_
_atom_type_symbol
_atom_type_description
_atom_type_scat_dispersion_real
_atom_type_scat_dispersion_imag
_atom_type_scat_source
C C 0.0033 0.0016 'International Tables Vol C Tables 4.2.6.8 and 6.1.1.4'
H H 0.0000 0.0000 'International Tables Vol C Tables 4.2.6.8 and 6.1.1.4'
N N 0.0061 0.0033 'International Tables Vol C Tables 4.2.6.8 and 6.1.1.4'
S S 0.1246 0.1234 'International Tables Vol C Tables 4.2.6.8 and 6.1.1.4'
O O 0.0106 0.0060 'International Tables Vol C Tables 4.2.6.8 and 6.1.1.4'
Y Y -2.7962 3.5667 'International Tables Vol C Tables 4.2.6.8 and 6.1.1.4'

loop_
_geom_angle_atom_site_label_1
_geom_angle_atom_site_label_2
_geom_angle_atom_site_label_3
_geom_angle
N1 Y1 O1 137.18(16)
N1 Y1 C2 78.7(3)
O1 Y1 C2 125.3(2)
N1 Y1 C8 77.5(2)
O1 Y1 C8 125.9(2)
C2 Y1 C8 96.3(4)
N1 Y1 C6 125.0(2)
O1 Y1 C6 80.1(2)
C2 Y1 C6 115.0(4)
C8 Y1 C6 49.2(2)
N1 Y1 C3 108.8(4)
O1 Y1 C3 103.7(4)
C2 Y1 C3 30.8(3)
C8 Y1 C3 96.4(3)
C6 Y1 C3 91.8(3)
N1 Y1 C7 105.2(2)
O1 Y1 C7 108.6(2)
C2 Y1 C7 91.2(4)
C8 Y1 C7 29.72(19)
C6 Y1 C7 29.7(2)
C3 Y1 C7 77.4(3)
N1 Y1 C1 75.8(3)
O1 Y1 C1 107.1(4)
C2 Y1 C1 30.0(3)
C8 Y1 C1 123.6(4)
C6 Y1 C1 141.0(3)
C3 Y1 C1 49.3(3)
C7 Y1 C1 121.0(4)
N1 Y1 C4 124.5(2)
O1 Y1 C4 77.1(3)
C2 Y1 C4 49.8(3)
C8 Y1 C4 121.4(4)
C6 Y1 C4 97.9(3)
C3 Y1 C4 28.8(3)
C7 Y1 C4 96.1(4)
C1 Y1 C4 49.6(3)
N1 Y1 C5 102.7(4)
O1 Y1 C5 79.1(4)
C2 Y1 C5 49.1(3)
C8 Y1 C5 143.3(3)
C6 Y1 C5 127.2(4)
C3 Y1 C5 48.1(3)
C7 Y1 C5 124.4(3)
C1 Y1 C5 29.6(3)
C4 Y1 C5 30.0(3)
N1 Y1 C10 106.5(3)
O1 Y1 C10 77.5(2)
C2 Y1 C10 141.0(4)
C8 Y1 C10 49.7(2)
C6 Y1 C10 30.6(2)
C3 Y1 C10 122.2(3)
C7 Y1 C10 49.8(2)
C1 Y1 C10 170.7(4)
C4 Y1 C10 125.8(3)
C5 Y1 C10 150.7(5)
N1 Y1 C9 77.7(2)
O1 Y1 C9 105.3(3)
C2 Y1 C9 124.9(4)
C8 Y1 C9 30.0(2)
C6 Y1 C9 50.0(2)
C3 Y1 C9 125.2(3)
C7 Y1 C9 49.6(2)
C1 Y1 C9 147.3(5)
C4 Y1 C9 145.1(4)
C5 Y1 C9 173.2(3)
C10 Y1 C9 30.5(2)
N1 Y1 S1 60.23(11)
O1 Y1 S1 77.08(11)
C2 Y1 S1 120.8(4)
C8 Y1 S1 112.32(19)
C6 Y1 S1 123.05(19)
C3 Y1 S1 144.1(2)
C7 Y1 S1 137.18(16)
C1 Y1 S1 95.7(3)
C4 Y1 S1 125.9(4)
C5 Y1 S1 98.4(2)
C10 Y1 S1 93.2(2)
C9 Y1 S1 87.68(18)
N1 Y1 C15 26.21(15)
O1 Y1 C15 111.47(15)
C2 Y1 C15 100.1(4)
C8 Y1 C15 90.0(2)
C6 Y1 C15 126.7(2)
C3 Y1 C15 130.8(3)
C7 Y1 C15 119.73(19)
C1 Y1 C15 87.2(2)
C4 Y1 C15 135.2(3)
C5 Y1 C15 106.1(4)
C10 Y1 C15 98.7(3)
C9 Y1 C15 77.30(19)
S1 Y1 C15 34.43(11)
N2 Y2 O2 133.13(14)
N2 Y2 C24 85.0(3)
O2 Y2 C24 122.5(3)
N2 Y2 C31 81.4(2)
O2 Y2 C31 105.6(2)
C24 Y2 C31 124.1(3)
N2 Y2 C27 78.7(2)
O2 Y2 C27 129.28(19)
C24 Y2 C27 93.6(3)
C31 Y2 C27 30.6(2)
N2 Y2 C30 111.0(2)
O2 Y2 C30 79.1(2)
C24 Y2 C30 132.8(4)
C31 Y2 C30 30.8(2)
C27 Y2 C30 50.5(2)
N2 Y2 C28 105.0(2)
O2 Y2 C28 114.9(2)
C24 Y2 C28 82.6(3)
C31 Y2 C28 50.2(3)
C27 Y2 C28 29.6(2)
C30 Y2 C28 50.8(3)
N2 Y2 C25 115.2(3)
O2 Y2 C25 96.9(3)
C24 Y2 C25 30.3(3)
C31 Y2 C25 128.2(3)
C27 Y2 C25 101.4(3)
C30 Y2 C25 117.7(3)
C28 Y2 C25 78.1(3)
N2 Y2 C29 127.7(2)
O2 Y2 C29 85.1(2)
C24 Y2 C29 103.9(4)
C31 Y2 C29 50.7(3)
C27 Y2 C29 49.8(3)
C30 Y2 C29 31.2(2)
C28 Y2 C29 30.4(2)
C25 Y2 C29 86.7(3)
N2 Y2 C26 120.3(3)
O2 Y2 C26 72.3(2)
C24 Y2 C26 50.3(3)
C31 Y2 C26 153.1(3)
C27 Y2 C26 131.8(3)
C30 Y2 C26 128.1(3)
C28 Y2 C26 105.4(3)
C25 Y2 C26 31.0(3)
C29 Y2 C26 102.8(3)
N2 Y2 C23 72.0(2)
O2 Y2 C23 112.0(2)
C24 Y2 C23 29.9(2)
C31 Y2 C23 142.4(3)
C27 Y2 C23 115.9(3)
C30 Y2 C23 162.6(3)
C28 Y2 C23 111.8(3)
C25 Y2 C23 49.5(3)
C29 Y2 C23 133.3(3)
C26 Y2 C23 49.3(3)
N2 Y2 C22 93.1(2)
O2 Y2 C22 82.2(2)
C24 Y2 C22 49.5(3)
C31 Y2 C22 172.2(2)
C27 Y2 C22 143.0(2)
C30 Y2 C22 155.8(3)
C28 Y2 C22 127.1(3)
C25 Y2 C22 49.6(3)
C29 Y2 C22 131.9(3)
C26 Y2 C22 29.3(2)
C23 Y2 C22 29.8(2)
N2 Y2 S1 59.50(11)
O2 Y2 S1 75.29(10)
C24 Y2 S1 133.3(3)
C31 Y2 S1 82.30(18)
C27 Y2 S1 106.52(17)
C30 Y2 S1 90.4(2)
C28 Y2 S1 132.47(18)
C25 Y2 S1 149.2(2)
C29 Y2 S1 121.4(3)
C26 Y2 S1 121.4(2)
C23 Y2 S1 105.1(2)
C22 Y2 S1 99.66(18)
N2 Y2 C15 26.00(14)
O2 Y2 C15 107.42(14)
C24 Y2 C15 105.2(3)
C31 Y2 C15 83.7(2)
C27 Y2 C15 93.8(2)
C30 Y2 C15 106.5(2)
C28 Y2 C15 123.2(2)
C25 Y2 C15 132.7(3)
C29 Y2 C15 134.3(2)
C26 Y2 C15 122.9(3)
C23 Y2 C15 83.6(2)
C22 Y2 C15 93.7(2)
S1 Y2 C15 33.81(11)
C15 S1 Y1 74.26(18)
C15 S1 Y2 74.61(18)
Y1 S1 Y2 138.87(5)
C15 N1 C16 104.7(4)
C15 N1 Y1 101.0(4)
C16 N1 Y1 148.1(4)
C15 N2 C21 103.5(5)
C15 N2 Y2 103.0(3)
C21 N2 Y2 148.2(4)
C5 C1 C2 107.5(10)
C5 C1 Y1 75.3(6)
C2 C1 Y1 73.8(5)
C1 C2 C3 106.0(10)
C1 C2 Y1 76.2(6)
C3 C2 Y1 75.0(5)
C4 C3 C2 110.2(9)
C4 C3 Y1 76.5(5)
C2 C3 Y1 74.2(4)
C3 C4 C5 106.9(10)
C3 C4 Y1 74.8(5)
C5 C4 Y1 75.0(5)
C1 C5 C4 109.4(11)
C1 C5 Y1 75.2(6)
C4 C5 Y1 75.0(5)
C7 C6 C10 108.7(7)
C7 C6 Y1 75.3(4)
C10 C6 Y1 75.8(4)
C6 C7 C8 108.5(7)
C6 C7 Y1 75.0(3)
C8 C7 Y1 74.8(4)
C7 C8 C9 109.6(8)
C7 C8 Y1 75.5(4)
C9 C8 Y1 76.5(4)
C8 C9 C10 107.0(7)
C8 C9 Y1 73.6(4)
C10 C9 Y1 74.7(4)
C6 C10 C9 106.2(7)
C6 C10 Y1 73.6(4)
C9 C10 Y1 74.9(4)
O1 C11 C12 109.5(6)
C13 C12 C11 105.0(6)
C12 C13 C14 106.1(7)
O1 C14 C13 109.7(7)
N1 C15 N2 115.4(5)
N1 C15 S1 122.9(4)
N2 C15 S1 121.6(4)
N1 C15 Y1 52.8(3)
N2 C15 Y1 160.0(4)
S1 C15 Y1 71.31(19)
N1 C15 Y2 160.2(4)
N2 C15 Y2 51.0(3)
S1 C15 Y2 71.58(18)
Y1 C15 Y2 134.3(2)
N1 C16 C21 108.6(5)
N1 C16 C17 131.1(6)
C21 C16 C17 120.3(5)
C18 C17 C16 117.7(6)
C19 C18 C17 121.4(6)
C18 C19 C20 121.8(6)
C21 C20 C19 118.0(6)
C20 C21 N2 131.3(6)
C20 C21 C16 120.8(5)
N2 C21 C16 107.9(5)
C26 C22 C23 109.0(8)
C26 C22 Y2 74.1(4)
C23 C22 Y2 74.6(4)
C24 C23 C22 108.0(9)
C24 C23 Y2 72.8(4)
C22 C23 Y2 75.6(4)
C23 C24 C25 108.6(9)
C23 C24 Y2 77.3(4)
C25 C24 Y2 75.7(5)
C24 C25 C26 107.0(9)
C24 C25 Y2 74.0(4)
C26 C25 Y2 75.2(4)
C22 C26 C25 107.4(9)
C22 C26 Y2 76.5(4)
C25 C26 Y2 73.8(4)
C28 C27 C31 109.8(7)
C28 C27 Y2 75.9(4)
C31 C27 Y2 74.7(4)
C27 C28 C29 108.5(7)
C27 C28 Y2 74.5(4)
C29 C28 Y2 74.9(4)
C28 C29 C30 107.6(8)
C28 C29 Y2 74.7(4)
C30 C29 Y2 74.0(4)
C31 C30 C29 106.4(8)
C31 C30 Y2 74.2(4)
C29 C30 Y2 74.8(4)
C27 C31 C30 107.7(8)
C27 C31 Y2 74.8(4)
C30 C31 Y2 75.1(4)
O2 C32 C33 107.2(5)
C34 C33 C32 103.5(6)
C33 C34 C35 106.7(6)
O2 C35 C34 108.1(6)
C14 O1 C11 107.3(6)
C14 O1 Y1 127.7(4)
C11 O1 Y1 124.7(4)
C35 O2 C32 107.4(5)
C35 O2 Y2 126.6(4)
C32 O2 Y2 123.9(3)

loop_
_geom_bond_atom_site_label_1
_geom_bond_atom_site_label_2
_geom_bond_distance
Y1 N1 2.394(4)
Y1 O1 2.492(4)
Y1 C2 2.630(8)
Y1 C8 2.634(6)
Y1 C6 2.638(6)
Y1 C3 2.640(7)
Y1 C7 2.641(6)
Y1 C1 2.659(9)
Y1 C4 2.659(7)
Y1 C5 2.660(8)
Y1 C10 2.667(7)
Y1 C9 2.669(6)
Y1 S1 2.9028(16)
Y1 C15 2.949(5)
Y2 N2 2.394(4)
Y2 O2 2.442(4)
Y2 C24 2.620(7)
Y2 C31 2.622(6)
Y2 C27 2.623(6)
Y2 C30 2.633(6)
Y2 C28 2.640(6)
Y2 C25 2.641(7)
Y2 C29 2.643(6)
Y2 C26 2.660(7)
Y2 C23 2.676(6)
Y2 C22 2.689(6)
Y2 S1 2.9542(17)
Y2 C15 3.002(5)
S1 C15 1.733(6)
N1 C15 1.327(6)
N1 C16 1.375(7)
N2 C15 1.351(7)
N2 C21 1.395(7)
C1 C5 1.357(15)
C1 C2 1.368(14)
C2 C3 1.398(13)
C3 C4 1.316(12)
C4 C5 1.375(13)
C6 C7 1.351(9)
C6 C10 1.401(10)
C7 C8 1.353(9)
C8 C9 1.371(11)
C9 C10 1.402(11)
C11 O1 1.436(7)
C11 C12 1.477(8)
C12 C13 1.473(8)
C13 C14 1.474(8)
C14 O1 1.413(7)
C16 C21 1.398(7)
C16 C17 1.400(8)
C17 C18 1.378(8)
C18 C19 1.353(9)
C19 C20 1.391(9)
C20 C21 1.366(8)
C22 C26 1.355(10)
C22 C23 1.379(11)
C23 C24 1.369(11)
C24 C25 1.373(14)
C25 C26 1.417(12)
C27 C28 1.346(9)
C27 C31 1.382(10)
C28 C29 1.385(11)
C29 C30 1.420(11)
C30 C31 1.394(10)
C32 O2 1.432(6)
C32 C33 1.493(7)
C33 C34 1.472(7)
C34 C35 1.485(8)
C35 O2 1.421(6)
